data_1570195
loop_
_publ_author_name
'Appiarius, Yannik'
'M&#xed;guez-Lago, Sandra'
'Puylaert, Pim'
'Wolf, Noah'
'Kumar, Sourabh'
'Molkenthin, Martin'
'Miguel, Delia'
'Neudecker, Tim'
'Jur&#xed;&#x10d;ek, Michal'
'Campa&#xf1;a, Araceli G'
'Staubitz, Anne'

_publ_section_title
;
 Boosting quantum yields and circularly polarized luminescence of penta-
 and hexahelicenes by doping with two BN-groups.
;
_journal_issue 2
_journal_name_full 'Chemical science'
_journal_page_first 466
_journal_page_last 476
_journal_paper_doi 10.1039/d3sc02685j
_journal_volume 15
_journal_year 2024
_chemical_formula_moiety 'C36 H34 B2 N2'
_chemical_formula_sum 'C36 H34 B2 N2'
_chemical_formula_weight 516.27
_space_group_crystal_system monoclinic
_space_group_IT_number 14
_space_group_name_Hall '-P 2yn'
_space_group_name_H-M_alt 'P 1 21/n 1'
_atom_sites_solution_hydrogens mixed
_audit_creation_date 2022-07-26
_audit_creation_method
;
Olex2 1.3
(compiled 2020.11.12 svn.r5f609507 for OlexSys, GUI svn.r6408)
;
_audit_update_record
;
2022-07-26 deposited with the CCDC.	2023-10-23 downloaded from the CCDC.
;
_cell_angle_alpha 90
_cell_angle_beta 107.2030(10)
_cell_angle_gamma 90
_cell_formula_units_Z 4
_cell_length_a 17.5703(6)
_cell_length_b 8.2181(3)
_cell_length_c 20.6544(8)
_cell_measurement_reflns_used 9080
_cell_measurement_temperature 100.0
_cell_measurement_theta_max 36.30
_cell_measurement_theta_min 2.37
_cell_volume 2848.96(18)
_computing_cell_refinement 'SAINT V8.40A (Bruker, 2019)'
_computing_data_reduction 'SAINT V8.40A (Bruker, 2019)'
_computing_molecular_graphics 'Olex2 1.3 (Dolomanov et al., 2009)'
_computing_publication_material 'Olex2 1.3 (Dolomanov et al., 2009)'
_computing_structure_refinement 'SHELXL 2018/3 (Sheldrick, 2015)'
_computing_structure_solution 'XT  (Sheldrick, 2015)'
_diffrn_ambient_temperature 100.0
_diffrn_measured_fraction_theta_full 0.999
_diffrn_measured_fraction_theta_max 1.000
_diffrn_measurement_device_type 'Bruker APEX-II CCD'
_diffrn_measurement_method '\f and \w scans'
_diffrn_radiation_type MoK\a
_diffrn_radiation_wavelength 0.71073
_diffrn_reflns_av_R_equivalents 0.0894
_diffrn_reflns_av_unetI/netI 0.0396
_diffrn_reflns_Laue_measured_fraction_full 0.999
_diffrn_reflns_Laue_measured_fraction_max 1.000
_diffrn_reflns_limit_h_max 23
_diffrn_reflns_limit_h_min -23
_diffrn_reflns_limit_k_max 10
_diffrn_reflns_limit_k_min -10
_diffrn_reflns_limit_l_max 27
_diffrn_reflns_limit_l_min -27
_diffrn_reflns_number 87140
_diffrn_reflns_point_group_measured_fraction_full 0.999
_diffrn_reflns_point_group_measured_fraction_max 1.000
_diffrn_reflns_theta_full 25.242
_diffrn_reflns_theta_max 28.282
_diffrn_reflns_theta_min 2.427
_diffrn_standards_number 0
_exptl_absorpt_coefficient_mu 0.068
_exptl_absorpt_correction_T_max 0.7461
_exptl_absorpt_correction_T_min 0.6435
_exptl_absorpt_correction_type none
_exptl_absorpt_process_details
;
SADABS-2016/2 (Bruker,2016/2) was used for absorption correction.
wR2(int) was 0.1607 before and 0.0768 after correction.
The Ratio of minimum to maximum transmission is 0.8625.
The \l/2 correction factor is Not present.
;
_exptl_crystal_colour colourless
_exptl_crystal_colour_primary colourless
_exptl_crystal_density_diffrn 1.204
_exptl_crystal_description Block
_exptl_crystal_F_000 1096
_exptl_crystal_size_max 0.4
_exptl_crystal_size_mid 0.2
_exptl_crystal_size_min 0.15
_refine_diff_density_max 0.336
_refine_diff_density_min -0.251
_refine_diff_density_rms 0.050
_refine_ls_extinction_method none
_refine_ls_goodness_of_fit_ref 1.039
_refine_ls_hydrogen_treatment mixed
_refine_ls_matrix_type full
_refine_ls_number_parameters 375
_refine_ls_number_reflns 7059
_refine_ls_number_restraints 0
_refine_ls_restrained_S_all 1.039
_refine_ls_R_factor_all 0.0714
_refine_ls_R_factor_gt 0.0508
_refine_ls_shift/su_max 0.001
_refine_ls_shift/su_mean 0.000
_refine_ls_structure_factor_coef Fsqd
_refine_ls_weighting_details 'w=1/[\s^2^(Fo^2^)+(0.0517P)^2^+1.5893P] where P=(Fo^2^+2Fc^2^)/3'
_refine_ls_weighting_scheme calc
_refine_ls_wR_factor_gt 0.1188
_refine_ls_wR_factor_ref 0.1283
_reflns_Friedel_coverage 0.000
_reflns_number_gt 5525
_reflns_number_total 7059
_reflns_threshold_expression 'I > 2\s(I)'
_cod_data_source_file d3sc02685j3.cif
_cod_data_source_block appiariusy210427_0ma
_cod_depositor_comments 'Adding full bibliography for 1570192--1570197.cif.'
_cod_database_code 1570195
_shelx_shelxl_version_number 2018/3
_shelx_space_group_comment
;
The symmetry employed for this shelxl refinement is uniquely defined
by the following loop, which should always be used as a source of
symmetry information in preference to the above space-group names.
They are only intended as comments.
;
_shelx_estimated_absorpt_t_max 0.990
_shelx_estimated_absorpt_t_min 0.973
_olex2_refinement_description
;
1. Fixed Uiso
 At 1.2 times of:
  All C(H) groups
 At 1.5 times of:
  All C(H,H,H) groups
2.a Aromatic/amide H refined with riding coordinates:
 C23(H23), C21(H21), C4(H4), C2(H2A), C5(H5), C30(H30), C32(H32), C7(H7),
 C1(H1A), C8(H8), C10(H10), C11(H11), C13(H13), C14(H14)
2.b Idealised Me refined as rotating group:
 C27(H27A,H27B,H27C), C36(H36A,H36B,H36C), C34(H34A,H34B,H34C), C26(H26A,H26B,
 H26C), C25(H25A,H25B,H25C), C35(H35A,H35B,H35C)
;
_olex2_submission_special_instructions 'No special instructions were received'

loop_
_space_group_symop_operation_xyz
'x, y, z'
'-x+1/2, y+1/2, -z+1/2'
'-x, -y, -z'
'x-1/2, -y-1/2, z-1/2'

loop_
_atom_site_label
_atom_site_type_symbol
_atom_site_fract_x
_atom_site_fract_y
_atom_site_fract_z
_atom_site_U_iso_or_equiv
_atom_site_adp_type
_atom_site_occupancy
_atom_site_site_symmetry_order
_atom_site_calc_flag
_atom_site_refinement_flags_posn
_atom_site_refinement_flags_adp
_atom_site_refinement_flags_occupancy
_atom_site_disorder_assembly
_atom_site_disorder_group
N1 N 0.39388(7) 0.29686(15) 0.65986(5) 0.0151(2) Uani 1 1 d . . . . .
N2 N 0.55331(7) 0.21914(15) 0.67690(6) 0.0176(2) Uani 1 1 d . . . . .
C18 C 0.36837(8) 0.17862(17) 0.61015(6) 0.0156(3) Uani 1 1 d . . . . .
C24 C 0.42890(8) 0.39502(17) 0.84006(7) 0.0171(3) Uani 1 1 d . . . . .
C19 C 0.40013(8) 0.45171(17) 0.77251(6) 0.0155(3) Uani 1 1 d . . . . .
C22 C 0.45573(8) 0.67239(18) 0.88184(7) 0.0183(3) Uani 1 1 d . . . . .
C20 C 0.40207(8) 0.62003(18) 0.76097(7) 0.0173(3) Uani 1 1 d . . . . .
C23 C 0.45581(8) 0.50530(18) 0.89291(7) 0.0190(3) Uani 1 1 d . . . . .
H23 H 0.474855 0.465406 0.938004 0.023 Uiso 1 1 calc R U . . .
C3 C 0.30120(8) 0.08637(18) 0.61103(7) 0.0188(3) Uani 1 1 d . . . . .
C17 C 0.40601(8) 0.15533(17) 0.55748(6) 0.0178(3) Uani 1 1 d . . . . .
C21 C 0.42940(8) 0.72755(18) 0.81545(7) 0.0184(3) Uani 1 1 d . . . . .
H21 H 0.429941 0.841004 0.806767 0.022 Uiso 1 1 calc R U . . .
C16 C 0.47967(9) 0.23187(17) 0.55466(7) 0.0193(3) Uani 1 1 d . . . . .
C15 C 0.54535(8) 0.27818(18) 0.61184(7) 0.0187(3) Uani 1 1 d . . . . .
C33 C 0.63908(8) 0.28172(19) 0.86526(7) 0.0208(3) Uani 1 1 d . . . . .
C31 C 0.66312(8) 0.04822(19) 0.94102(7) 0.0212(3) Uani 1 1 d . . . . .
C29 C 0.62386(8) 0.00946(19) 0.81859(7) 0.0203(3) Uani 1 1 d . . . . .
C4 C 0.26884(9) -0.02707(18) 0.55831(7) 0.0234(3) Uani 1 1 d . . . . .
H4 H 0.226528 -0.096479 0.560732 0.028 Uiso 1 1 calc R U . . .
C28 C 0.62358(8) 0.17882(19) 0.80789(7) 0.0195(3) Uani 1 1 d . . . . .
C6 C 0.36309(9) 0.05926(18) 0.50120(7) 0.0223(3) Uani 1 1 d . . . . .
C2 C 0.26313(8) 0.1106(2) 0.66319(7) 0.0231(3) Uani 1 1 d . . . . .
H2A H 0.217399 0.047638 0.662052 0.028 Uiso 1 1 calc R U . . .
C27 C 0.43214(10) 0.21508(18) 0.85612(7) 0.0234(3) Uani 1 1 d . . . . .
H27A H 0.378044 0.174350 0.849988 0.035 Uiso 1 1 calc R U . . .
H27B H 0.464441 0.197667 0.903160 0.035 Uiso 1 1 calc R U . . .
H27C H 0.456044 0.156660 0.825611 0.035 Uiso 1 1 calc R U . . .
C5 C 0.29786(9) -0.03713(19) 0.50447(7) 0.0251(3) Uani 1 1 d . . . . .
H5 H 0.273976 -0.110013 0.468496 0.030 Uiso 1 1 calc R U . . .
C30 C 0.64394(8) -0.05296(19) 0.88458(7) 0.0213(3) Uani 1 1 d . . . . .
H30 H 0.644474 -0.167490 0.890936 0.026 Uiso 1 1 calc R U . . .
C32 C 0.65847(8) 0.21557(19) 0.93032(7) 0.0213(3) Uani 1 1 d . . . . .
H32 H 0.668757 0.286523 0.968241 0.026 Uiso 1 1 calc R U . . .
C7 C 0.38319(10) 0.0692(2) 0.43882(7) 0.0292(4) Uani 1 1 d . . . . .
H7 H 0.355699 0.002980 0.401529 0.035 Uiso 1 1 calc R U . . .
C1 C 0.29025(9) 0.2199(2) 0.71378(7) 0.0244(3) Uani 1 1 d . . . . .
H1A H 0.264782 0.231095 0.748208 0.029 Uiso 1 1 calc R U . . .
C12 C 0.60778(9) 0.3749(2) 0.60334(8) 0.0245(3) Uani 1 1 d . . . . .
C9 C 0.49177(10) 0.25228(19) 0.48978(7) 0.0246(3) Uani 1 1 d . . . . .
C36 C 0.63399(9) 0.46503(19) 0.85818(8) 0.0271(3) Uani 1 1 d . . . . .
H36A H 0.683132 0.506757 0.851029 0.041 Uiso 1 1 calc R U . . .
H36B H 0.627062 0.512786 0.899543 0.041 Uiso 1 1 calc R U . . .
H36C H 0.588474 0.494226 0.819368 0.041 Uiso 1 1 calc R U . . .
C8 C 0.44043(11) 0.1710(2) 0.43254(7) 0.0307(4) Uani 1 1 d . . . . .
H8 H 0.446766 0.189140 0.389001 0.037 Uiso 1 1 calc R U . . .
C34 C 0.60515(10) -0.1103(2) 0.76035(8) 0.0269(3) Uani 1 1 d . . . . .
H34A H 0.547267 -0.122044 0.741675 0.040 Uiso 1 1 calc R U . . .
H34B H 0.628831 -0.216102 0.776674 0.040 Uiso 1 1 calc R U . . .
H34C H 0.627229 -0.070187 0.724977 0.040 Uiso 1 1 calc R U . . .
C26 C 0.48336(10) 0.78824(19) 0.94079(7) 0.0259(3) Uani 1 1 d . . . . .
H26A H 0.445851 0.785459 0.967699 0.039 Uiso 1 1 calc R U . . .
H26B H 0.485796 0.898821 0.923756 0.039 Uiso 1 1 calc R U . . .
H26C H 0.536373 0.755701 0.969213 0.039 Uiso 1 1 calc R U . . .
C25 C 0.37313(10) 0.6901(2) 0.69015(7) 0.0267(3) Uani 1 1 d . . . . .
H25A H 0.416111 0.685046 0.668917 0.040 Uiso 1 1 calc R U . . .
H25B H 0.357113 0.803633 0.692525 0.040 Uiso 1 1 calc R U . . .
H25C H 0.327410 0.626969 0.663148 0.040 Uiso 1 1 calc R U . . .
C10 C 0.55624(11) 0.3458(2) 0.48250(8) 0.0303(4) Uani 1 1 d . . . . .
H10 H 0.561927 0.362032 0.438625 0.036 Uiso 1 1 calc R U . . .
C35 C 0.68936(10) -0.0195(2) 1.01217(7) 0.0273(3) Uani 1 1 d . . . . .
H35A H 0.642969 -0.062118 1.023796 0.041 Uiso 1 1 calc R U . . .
H35B H 0.714291 0.066991 1.044047 0.041 Uiso 1 1 calc R U . . .
H35C H 0.727858 -0.107446 1.014831 0.041 Uiso 1 1 calc R U . . .
C11 C 0.61004(10) 0.4128(2) 0.53697(8) 0.0292(4) Uani 1 1 d . . . . .
H11 H 0.649374 0.485341 0.530712 0.035 Uiso 1 1 calc R U . . .
C13 C 0.67157(9) 0.4264(2) 0.66100(9) 0.0319(4) Uani 1 1 d . . . . .
H13 H 0.710670 0.498635 0.654117 0.038 Uiso 1 1 calc R U . . .
C14 C 0.67803(9) 0.3759(2) 0.72457(8) 0.0325(4) Uani 1 1 d . . . . .
H14 H 0.720494 0.413888 0.761647 0.039 Uiso 1 1 calc R U . . .
B1 B 0.36198(9) 0.3248(2) 0.71486(7) 0.0165(3) Uani 1 1 d . . . . .
B2 B 0.61650(10) 0.2572(2) 0.73651(8) 0.0224(3) Uani 1 1 d . . . . .
H1 H 0.4355(10) 0.356(2) 0.6581(8) 0.018(4) Uiso 1 1 d . . . . .
H2 H 0.5166(10) 0.147(2) 0.6808(8) 0.016(4) Uiso 1 1 d . . . . .

loop_
_atom_site_aniso_label
_atom_site_aniso_U_11
_atom_site_aniso_U_22
_atom_site_aniso_U_33
_atom_site_aniso_U_23
_atom_site_aniso_U_13
_atom_site_aniso_U_12
N1 0.0147(5) 0.0175(6) 0.0129(5) -0.0008(4) 0.0040(4) 0.0002(5)
N2 0.0169(6) 0.0212(6) 0.0162(6) 0.0046(5) 0.0075(4) 0.0018(5)
C18 0.0188(6) 0.0155(7) 0.0104(6) 0.0010(5) 0.0013(5) 0.0050(5)
C24 0.0192(6) 0.0177(7) 0.0155(6) 0.0003(5) 0.0070(5) 0.0012(5)
C19 0.0142(6) 0.0204(7) 0.0136(6) -0.0010(5) 0.0070(5) 0.0013(5)
C22 0.0211(7) 0.0192(7) 0.0154(6) -0.0036(5) 0.0069(5) -0.0012(6)
C20 0.0182(6) 0.0224(7) 0.0133(6) 0.0025(5) 0.0077(5) 0.0021(6)
C23 0.0227(7) 0.0210(7) 0.0122(6) 0.0014(5) 0.0034(5) 0.0010(6)
C3 0.0190(6) 0.0189(7) 0.0151(6) 0.0011(5) -0.0002(5) 0.0023(6)
C17 0.0242(7) 0.0168(7) 0.0111(6) 0.0017(5) 0.0035(5) 0.0092(6)
C21 0.0229(7) 0.0164(7) 0.0179(7) 0.0004(5) 0.0093(5) 0.0008(6)
C16 0.0277(7) 0.0174(7) 0.0150(6) 0.0031(5) 0.0096(5) 0.0103(6)
C15 0.0223(7) 0.0201(7) 0.0174(6) 0.0053(5) 0.0114(5) 0.0079(6)
C33 0.0143(6) 0.0222(7) 0.0233(7) 0.0019(6) 0.0015(5) -0.0019(6)
C31 0.0182(6) 0.0255(8) 0.0190(7) 0.0028(6) 0.0043(5) -0.0002(6)
C29 0.0165(6) 0.0250(8) 0.0193(7) -0.0005(6) 0.0049(5) -0.0003(6)
C4 0.0236(7) 0.0185(7) 0.0215(7) -0.0004(6) -0.0036(6) 0.0015(6)
C28 0.0111(6) 0.0273(8) 0.0187(7) 0.0029(6) 0.0021(5) -0.0010(6)
C6 0.0308(8) 0.0190(7) 0.0134(6) -0.0013(5) 0.0006(6) 0.0111(6)
C2 0.0170(7) 0.0285(8) 0.0230(7) -0.0005(6) 0.0046(5) -0.0052(6)
C27 0.0320(8) 0.0186(7) 0.0182(7) 0.0010(6) 0.0052(6) 0.0010(6)
C5 0.0316(8) 0.0190(7) 0.0158(7) -0.0059(6) -0.0067(6) 0.0076(6)
C30 0.0224(7) 0.0201(7) 0.0218(7) 0.0023(6) 0.0072(6) 0.0000(6)
C32 0.0190(7) 0.0234(8) 0.0184(7) -0.0020(6) 0.0007(5) -0.0029(6)
C7 0.0440(9) 0.0274(8) 0.0129(7) -0.0035(6) 0.0034(6) 0.0161(7)
C1 0.0211(7) 0.0350(9) 0.0196(7) -0.0031(6) 0.0100(6) -0.0044(6)
C12 0.0233(7) 0.0270(8) 0.0285(8) 0.0093(6) 0.0158(6) 0.0080(6)
C9 0.0379(9) 0.0232(8) 0.0168(7) 0.0062(6) 0.0146(6) 0.0157(7)
C36 0.0246(8) 0.0234(8) 0.0282(8) 0.0033(6) -0.0001(6) -0.0013(6)
C8 0.0513(10) 0.0301(9) 0.0132(7) 0.0039(6) 0.0135(7) 0.0208(8)
C34 0.0311(8) 0.0293(8) 0.0204(7) -0.0014(6) 0.0076(6) -0.0011(7)
C26 0.0379(9) 0.0213(8) 0.0185(7) -0.0043(6) 0.0084(6) -0.0035(7)
C25 0.0413(9) 0.0249(8) 0.0140(7) 0.0041(6) 0.0084(6) 0.0028(7)
C10 0.0448(10) 0.0300(9) 0.0261(8) 0.0121(7) 0.0259(7) 0.0184(7)
C35 0.0312(8) 0.0294(8) 0.0197(7) 0.0040(6) 0.0051(6) 0.0003(7)
C11 0.0331(8) 0.0296(9) 0.0341(9) 0.0134(7) 0.0242(7) 0.0117(7)
C13 0.0195(7) 0.0399(10) 0.0402(9) 0.0101(8) 0.0150(7) -0.0035(7)
C14 0.0184(7) 0.0462(11) 0.0314(9) 0.0080(8) 0.0052(6) -0.0060(7)
B1 0.0161(7) 0.0202(8) 0.0130(7) 0.0000(6) 0.0038(5) 0.0025(6)
B2 0.0150(7) 0.0298(9) 0.0223(8) 0.0039(7) 0.0055(6) 0.0014(7)

loop_
_atom_type_symbol
_atom_type_description
_atom_type_scat_dispersion_real
_atom_type_scat_dispersion_imag
_atom_type_scat_source
C C 0.0033 0.0016 'International Tables Vol C Tables 4.2.6.8 and 6.1.1.4'
H H 0.0000 0.0000 'International Tables Vol C Tables 4.2.6.8 and 6.1.1.4'
B B 0.0013 0.0007 'International Tables Vol C Tables 4.2.6.8 and 6.1.1.4'
N N 0.0061 0.0033 'International Tables Vol C Tables 4.2.6.8 and 6.1.1.4'

loop_
_geom_angle_atom_site_label_1
_geom_angle_atom_site_label_2
_geom_angle_atom_site_label_3
_geom_angle
_geom_angle_site_symmetry_1
_geom_angle_site_symmetry_3
_geom_angle_publ_flag
C18 N1 B1 125.78(12) . . ?
C18 N1 H1 116.3(10) . . ?
B1 N1 H1 117.9(10) . . ?
C15 N2 B2 125.78(13) . . ?
C15 N2 H2 116.5(10) . . ?
B2 N2 H2 117.7(10) . . ?
N1 C18 C3 117.14(12) . . ?
N1 C18 C17 122.04(13) . . ?
C3 C18 C17 120.75(12) . . ?
C19 C24 C27 121.16(12) . . ?
C23 C24 C19 119.94(13) . . ?
C23 C24 C27 118.89(12) . . ?
C24 C19 B1 118.36(12) . . ?
C20 C19 C24 118.14(12) . . ?
C20 C19 B1 123.34(12) . . ?
C23 C22 C26 120.37(13) . . ?
C21 C22 C23 117.94(13) . . ?
C21 C22 C26 121.69(13) . . ?
C19 C20 C25 121.35(13) . . ?
C21 C20 C19 120.32(12) . . ?
C21 C20 C25 118.32(13) . . ?
C24 C23 C22 122.05(13) . . ?
C24 C23 H23 119.0 . . ?
C22 C23 H23 119.0 . . ?
C18 C3 C4 119.43(13) . . ?
C18 C3 C2 120.80(13) . . ?
C4 C3 C2 119.72(13) . . ?
C18 C17 C16 125.73(12) . . ?
C6 C17 C18 116.04(13) . . ?
C6 C17 C16 118.01(12) . . ?
C22 C21 C20 121.55(13) . . ?
C22 C21 H21 119.2 . . ?
C20 C21 H21 119.2 . . ?
C15 C16 C17 126.08(12) . . ?
C9 C16 C17 117.99(13) . . ?
C9 C16 C15 115.73(14) . . ?
N2 C15 C16 121.76(13) . . ?
N2 C15 C12 117.17(13) . . ?
C12 C15 C16 120.88(13) . . ?
C28 C33 C36 121.51(13) . . ?
C32 C33 C28 120.35(14) . . ?
C32 C33 C36 118.13(14) . . ?
C30 C31 C32 118.02(13) . . ?
C30 C31 C35 121.60(14) . . ?
C32 C31 C35 120.37(14) . . ?
C28 C29 C34 121.86(13) . . ?
C30 C29 C28 120.18(13) . . ?
C30 C29 C34 117.94(14) . . ?
C3 C4 H4 119.8 . . ?
C5 C4 C3 120.47(15) . . ?
C5 C4 H4 119.8 . . ?
C33 C28 B2 118.69(14) . . ?
C29 C28 C33 117.91(13) . . ?
C29 C28 B2 123.03(13) . . ?
C17 C6 C7 119.35(15) . . ?
C5 C6 C17 120.93(13) . . ?
C5 C6 C7 119.59(14) . . ?
C3 C2 H2A 118.9 . . ?
C1 C2 C3 122.27(13) . . ?
C1 C2 H2A 118.9 . . ?
C24 C27 H27A 109.5 . . ?
C24 C27 H27B 109.5 . . ?
C24 C27 H27C 109.5 . . ?
H27A C27 H27B 109.5 . . ?
H27A C27 H27C 109.5 . . ?
H27B C27 H27C 109.5 . . ?
C4 C5 C6 120.85(13) . . ?
C4 C5 H5 119.6 . . ?
C6 C5 H5 119.6 . . ?
C31 C30 C29 121.74(14) . . ?
C31 C30 H30 119.1 . . ?
C29 C30 H30 119.1 . . ?
C33 C32 H32 119.2 . . ?
C31 C32 C33 121.62(14) . . ?
C31 C32 H32 119.2 . . ?
C6 C7 H7 119.6 . . ?
C8 C7 C6 120.79(15) . . ?
C8 C7 H7 119.6 . . ?
C2 C1 H1A 120.4 . . ?
C2 C1 B1 119.23(13) . . ?
B1 C1 H1A 120.4 . . ?
C15 C12 C11 119.39(15) . . ?
C15 C12 C13 120.59(13) . . ?
C11 C12 C13 119.91(14) . . ?
C8 C9 C16 119.40(15) . . ?
C10 C9 C16 120.68(15) . . ?
C10 C9 C8 119.85(14) . . ?
C33 C36 H36A 109.5 . . ?
C33 C36 H36B 109.5 . . ?
C33 C36 H36C 109.5 . . ?
H36A C36 H36B 109.5 . . ?
H36A C36 H36C 109.5 . . ?
H36B C36 H36C 109.5 . . ?
C7 C8 C9 121.36(14) . . ?
C7 C8 H8 119.3 . . ?
C9 C8 H8 119.3 . . ?
C29 C34 H34A 109.5 . . ?
C29 C34 H34B 109.5 . . ?
C29 C34 H34C 109.5 . . ?
H34A C34 H34B 109.5 . . ?
H34A C34 H34C 109.5 . . ?
H34B C34 H34C 109.5 . . ?
C22 C26 H26A 109.5 . . ?
C22 C26 H26B 109.5 . . ?
C22 C26 H26C 109.5 . . ?
H26A C26 H26B 109.5 . . ?
H26A C26 H26C 109.5 . . ?
H26B C26 H26C 109.5 . . ?
C20 C25 H25A 109.5 . . ?
C20 C25 H25B 109.5 . . ?
C20 C25 H25C 109.5 . . ?
H25A C25 H25B 109.5 . . ?
H25A C25 H25C 109.5 . . ?
H25B C25 H25C 109.5 . . ?
C9 C10 H10 119.4 . . ?
C11 C10 C9 121.15(14) . . ?
C11 C10 H10 119.4 . . ?
C31 C35 H35A 109.5 . . ?
C31 C35 H35B 109.5 . . ?
C31 C35 H35C 109.5 . . ?
H35A C35 H35B 109.5 . . ?
H35A C35 H35C 109.5 . . ?
H35B C35 H35C 109.5 . . ?
C12 C11 H11 119.9 . . ?
C10 C11 C12 120.12(15) . . ?
C10 C11 H11 119.9 . . ?
C12 C13 H13 118.8 . . ?
C14 C13 C12 122.45(15) . . ?
C14 C13 H13 118.8 . . ?
C13 C14 H14 120.2 . . ?
C13 C14 B2 119.54(15) . . ?
B2 C14 H14 120.2 . . ?
N1 B1 C19 121.92(13) . . ?
N1 B1 C1 114.60(13) . . ?
C1 B1 C19 123.46(12) . . ?
N2 B2 C28 122.81(13) . . ?
N2 B2 C14 114.04(13) . . ?
C14 B2 C28 123.12(13) . . ?

loop_
_geom_bond_atom_site_label_1
_geom_bond_atom_site_label_2
_geom_bond_distance
_geom_bond_site_symmetry_2
_geom_bond_publ_flag
N1 C18 1.3881(17) . ?
N1 B1 1.4262(18) . ?
N1 H1 0.888(17) . ?
N2 C15 1.3962(17) . ?
N2 B2 1.428(2) . ?
N2 H2 0.896(17) . ?
C18 C3 1.407(2) . ?
C18 C17 1.4433(18) . ?
C24 C19 1.4149(18) . ?
C24 C23 1.3898(19) . ?
C24 C27 1.513(2) . ?
C19 C20 1.406(2) . ?
C19 B1 1.576(2) . ?
C22 C23 1.392(2) . ?
C22 C21 1.3873(19) . ?
C22 C26 1.5083(19) . ?
C20 C21 1.3992(19) . ?
C20 C25 1.5132(19) . ?
C23 H23 0.9500 . ?
C3 C4 1.418(2) . ?
C3 C2 1.440(2) . ?
C17 C16 1.456(2) . ?
C17 C6 1.4230(19) . ?
C21 H21 0.9500 . ?
C16 C15 1.437(2) . ?
C16 C9 1.4274(19) . ?
C15 C12 1.407(2) . ?
C33 C28 1.415(2) . ?
C33 C32 1.395(2) . ?
C33 C36 1.514(2) . ?
C31 C30 1.390(2) . ?
C31 C32 1.392(2) . ?
C31 C35 1.511(2) . ?
C29 C28 1.409(2) . ?
C29 C30 1.400(2) . ?
C29 C34 1.513(2) . ?
C4 H4 0.9500 . ?
C4 C5 1.356(2) . ?
C28 B2 1.580(2) . ?
C6 C5 1.411(2) . ?
C6 C7 1.435(2) . ?
C2 H2A 0.9500 . ?
C2 C1 1.353(2) . ?
C27 H27A 0.9800 . ?
C27 H27B 0.9800 . ?
C27 H27C 0.9800 . ?
C5 H5 0.9500 . ?
C30 H30 0.9500 . ?
C32 H32 0.9500 . ?
C7 H7 0.9500 . ?
C7 C8 1.344(3) . ?
C1 H1A 0.9500 . ?
C1 B1 1.521(2) . ?
C12 C11 1.418(2) . ?
C12 C13 1.437(2) . ?
C9 C8 1.424(2) . ?
C9 C10 1.414(2) . ?
C36 H36A 0.9800 . ?
C36 H36B 0.9800 . ?
C36 H36C 0.9800 . ?
C8 H8 0.9500 . ?
C34 H34A 0.9800 . ?
C34 H34B 0.9800 . ?
C34 H34C 0.9800 . ?
C26 H26A 0.9800 . ?
C26 H26B 0.9800 . ?
C26 H26C 0.9800 . ?
C25 H25A 0.9800 . ?
C25 H25B 0.9800 . ?
C25 H25C 0.9800 . ?
C10 H10 0.9500 . ?
C10 C11 1.354(3) . ?
C35 H35A 0.9800 . ?
C35 H35B 0.9800 . ?
C35 H35C 0.9800 . ?
C11 H11 0.9500 . ?
C13 H13 0.9500 . ?
C13 C14 1.349(2) . ?
C14 H14 0.9500 . ?
C14 B2 1.529(2) . ?

loop_
_geom_torsion_atom_site_label_1
_geom_torsion_atom_site_label_2
_geom_torsion_atom_site_label_3
_geom_torsion_atom_site_label_4
_geom_torsion
_geom_torsion_site_symmetry_1
_geom_torsion_site_symmetry_2
_geom_torsion_site_symmetry_3
_geom_torsion_site_symmetry_4
_geom_torsion_publ_flag
N1 C18 C3 C4 175.04(12) . . . . ?
N1 C18 C3 C2 -2.40(19) . . . . ?
N1 C18 C17 C16 9.2(2) . . . . ?
N1 C18 C17 C6 -165.35(12) . . . . ?
N2 C15 C12 C11 168.42(13) . . . . ?
N2 C15 C12 C13 -7.6(2) . . . . ?
C18 N1 B1 C19 174.35(12) . . . . ?
C18 N1 B1 C1 -4.3(2) . . . . ?
C18 C3 C4 C5 -5.6(2) . . . . ?
C18 C3 C2 C1 -0.9(2) . . . . ?
C18 C17 C16 C15 30.9(2) . . . . ?
C18 C17 C16 C9 -154.43(13) . . . . ?
C18 C17 C6 C5 -14.2(2) . . . . ?
C18 C17 C6 C7 161.58(13) . . . . ?
C24 C19 C20 C21 -2.1(2) . . . . ?
C24 C19 C20 C25 179.41(13) . . . . ?
C24 C19 B1 N1 -119.82(15) . . . . ?
C24 C19 B1 C1 58.73(19) . . . . ?
C19 C24 C23 C22 -0.1(2) . . . . ?
C19 C20 C21 C22 0.5(2) . . . . ?
C20 C19 B1 N1 64.75(19) . . . . ?
C20 C19 B1 C1 -116.70(16) . . . . ?
C23 C24 C19 C20 1.90(19) . . . . ?
C23 C24 C19 B1 -173.78(12) . . . . ?
C23 C22 C21 C20 1.3(2) . . . . ?
C3 C18 C17 C16 -173.90(13) . . . . ?
C3 C18 C17 C6 11.50(19) . . . . ?
C3 C4 C5 C6 3.0(2) . . . . ?
C3 C2 C1 B1 1.8(2) . . . . ?
C17 C18 C3 C4 -2.0(2) . . . . ?
C17 C18 C3 C2 -179.40(13) . . . . ?
C17 C16 C15 N2 15.7(2) . . . . ?
C17 C16 C15 C12 -169.53(14) . . . . ?
C17 C16 C9 C8 -12.0(2) . . . . ?
C17 C16 C9 C10 170.93(13) . . . . ?
C17 C6 C5 C4 7.4(2) . . . . ?
C17 C6 C7 C8 -1.8(2) . . . . ?
C21 C22 C23 C24 -1.5(2) . . . . ?
C16 C17 C6 C5 170.74(13) . . . . ?
C16 C17 C6 C7 -13.5(2) . . . . ?
C16 C15 C12 C11 -6.6(2) . . . . ?
C16 C15 C12 C13 177.40(14) . . . . ?
C16 C9 C8 C7 -3.3(2) . . . . ?
C16 C9 C10 C11 2.8(2) . . . . ?
C15 N2 B2 C28 -176.97(13) . . . . ?
C15 N2 B2 C14 1.0(2) . . . . ?
C15 C16 C9 C8 163.17(13) . . . . ?
C15 C16 C9 C10 -13.8(2) . . . . ?
C15 C12 C11 C10 -5.2(2) . . . . ?
C15 C12 C13 C14 4.9(3) . . . . ?
C33 C28 B2 N2 -132.81(16) . . . . ?
C33 C28 B2 C14 49.4(2) . . . . ?
C29 C28 B2 N2 54.3(2) . . . . ?
C29 C28 B2 C14 -123.51(18) . . . . ?
C4 C3 C2 C1 -178.38(15) . . . . ?
C28 C33 C32 C31 -0.1(2) . . . . ?
C28 C29 C30 C31 0.8(2) . . . . ?
C6 C17 C16 C15 -154.58(14) . . . . ?
C6 C17 C16 C9 20.08(19) . . . . ?
C6 C7 C8 C9 10.4(2) . . . . ?
C2 C3 C4 C5 171.88(14) . . . . ?
C2 C1 B1 N1 0.7(2) . . . . ?
C2 C1 B1 C19 -177.99(14) . . . . ?
C27 C24 C19 C20 -177.23(13) . . . . ?
C27 C24 C19 B1 7.10(19) . . . . ?
C27 C24 C23 C22 179.02(13) . . . . ?
C5 C6 C7 C8 174.10(14) . . . . ?
C30 C31 C32 C33 -3.1(2) . . . . ?
C30 C29 C28 C33 -4.0(2) . . . . ?
C30 C29 C28 B2 168.97(13) . . . . ?
C32 C33 C28 C29 3.6(2) . . . . ?
C32 C33 C28 B2 -169.61(13) . . . . ?
C32 C31 C30 C29 2.8(2) . . . . ?
C7 C6 C5 C4 -168.42(14) . . . . ?
C12 C13 C14 B2 1.1(3) . . . . ?
C9 C16 C15 N2 -159.09(13) . . . . ?
C9 C16 C15 C12 15.7(2) . . . . ?
C9 C10 C11 C12 7.2(2) . . . . ?
C36 C33 C28 C29 -175.42(13) . . . . ?
C36 C33 C28 B2 11.3(2) . . . . ?
C36 C33 C32 C31 178.99(14) . . . . ?
C8 C9 C10 C11 -174.21(15) . . . . ?
C34 C29 C28 C33 177.84(13) . . . . ?
C34 C29 C28 B2 -9.2(2) . . . . ?
C34 C29 C30 C31 179.04(13) . . . . ?
C26 C22 C23 C24 178.32(13) . . . . ?
C26 C22 C21 C20 -178.49(13) . . . . ?
C25 C20 C21 C22 179.04(13) . . . . ?
C10 C9 C8 C7 173.78(15) . . . . ?
C35 C31 C30 C29 -176.41(14) . . . . ?
C35 C31 C32 C33 176.08(13) . . . . ?
C11 C12 C13 C14 -171.04(17) . . . . ?
C13 C12 C11 C10 170.79(15) . . . . ?
C13 C14 B2 N2 -3.9(2) . . . . ?
C13 C14 B2 C28 174.09(16) . . . . ?
B1 N1 C18 C3 5.2(2) . . . . ?
B1 N1 C18 C17 -177.83(13) . . . . ?
B1 C19 C20 C21 173.38(12) . . . . ?
B1 C19 C20 C25 -5.1(2) . . . . ?
B2 N2 C15 C16 179.58(14) . . . . ?
B2 N2 C15 C12 4.6(2) . . . . ?
